data_4340141
loop_
_publ_author_name
'Perera, Tharushi A.'
'Masjedi, Mehdi'
'Sharp, Paul R.'

_publ_section_title
;
 Photoreduction of Pt(IV) Chloro Complexes: Substrate Chlorination by a
 Triplet Excited State.
;
_journal_issue 14
_journal_name_full 'Inorganic chemistry'
_journal_page_first 7608
_journal_page_last 7621
_journal_paper_doi 10.1021/ic5009413
_journal_volume 53
_journal_year 2014
_chemical_formula_sum 'C26 H38 Cl2 P2 Pt'
_chemical_formula_weight 678.49
_space_group_IT_number 14
_symmetry_cell_setting monoclinic
_symmetry_Int_Tables_number 14
_symmetry_space_group_name_Hall '-P 2yn'
_symmetry_space_group_name_H-M 'P 1 21/n 1'
_atom_sites_solution_hydrogens geom
_atom_sites_solution_primary direct
_atom_sites_solution_secondary difmap
_audit_creation_method SHELXL-97
_cell_angle_alpha 90.00
_cell_angle_beta 90.483(3)
_cell_angle_gamma 90.00
_cell_formula_units_Z 4
_cell_length_a 11.7040(6)
_cell_length_b 16.6782(8)
_cell_length_c 13.9841(6)
_cell_measurement_reflns_used 6366
_cell_measurement_temperature 173(2)
_cell_measurement_theta_max 25.6
_cell_measurement_theta_min 2.8
_cell_volume 2729.6(2)
_computing_cell_refinement 'APEX2 (Bruker AXS, 2008)'
_computing_data_collection 'APEX2 (Bruker AXS, 2008)'
_computing_data_reduction 'APEX2 (Bruker AXS, 2008)'
_computing_molecular_graphics 'X-SEED, Barbour, 2001'
_computing_publication_material 'CIFTAB (Sheldrick, 1997)'
_computing_structure_refinement 'SHELXL-97 (Sheldrick, 1997)'
_computing_structure_solution 'SHELXS-97 (Sheldrick, 1997)'
_diffrn_ambient_temperature 173(2)
_diffrn_measured_fraction_theta_full 0.991
_diffrn_measured_fraction_theta_max 0.991
_diffrn_measurement_device_type 'Bruker APEXII CCD area detector'
_diffrn_measurement_method 'omega scans'
_diffrn_radiation_monochromator graphite
_diffrn_radiation_type MoK\a
_diffrn_radiation_wavelength 0.71073
_diffrn_reflns_av_R_equivalents 0.0349
_diffrn_reflns_av_sigmaI/netI 0.0420
_diffrn_reflns_limit_h_max 14
_diffrn_reflns_limit_h_min -13
_diffrn_reflns_limit_k_max 17
_diffrn_reflns_limit_k_min -20
_diffrn_reflns_limit_l_max 17
_diffrn_reflns_limit_l_min -17
_diffrn_reflns_number 18967
_diffrn_reflns_theta_full 26.55
_diffrn_reflns_theta_max 26.55
_diffrn_reflns_theta_min 1.90
_diffrn_source 'fine-focus sealed tube'
_diffrn_standards_decay_% 0.0
_exptl_absorpt_coefficient_mu 5.466
_exptl_absorpt_correction_T_max 0.61
_exptl_absorpt_correction_T_min 0.37
_exptl_absorpt_correction_type multi-scan
_exptl_absorpt_process_details
;
 Data were corrected for decay and absorption using the program SADABS 
 (Sheldrick, G. M. (2003). SADABS. Version 2.10. University of
 G\"ottingen, Germany).
;
_exptl_crystal_colour Yellow
_exptl_crystal_density_diffrn 1.651
_exptl_crystal_density_method 'not measured'
_exptl_crystal_description Needle
_exptl_crystal_F_000 1344
_exptl_crystal_size_max 0.45
_exptl_crystal_size_mid 0.20
_exptl_crystal_size_min 0.10
_refine_diff_density_max 1.786
_refine_diff_density_min -1.281
_refine_diff_density_rms 0.142
_refine_ls_extinction_method none
_refine_ls_goodness_of_fit_ref 1.044
_refine_ls_hydrogen_treatment mixed
_refine_ls_matrix_type full
_refine_ls_number_parameters 318
_refine_ls_number_reflns 5641
_refine_ls_number_restraints 8
_refine_ls_restrained_S_all 1.043
_refine_ls_R_factor_all 0.0613
_refine_ls_R_factor_gt 0.0425
_refine_ls_shift/su_max 0.001
_refine_ls_shift/su_mean 0.000
_refine_ls_structure_factor_coef Fsqd
_refine_ls_weighting_details 'calc w=1/[\s^2^(Fo^2^)+(0.0624P)^2^+5.7458P] where P=(Fo^2^+2Fc^2^)/3'
_refine_ls_weighting_scheme calc
_refine_ls_wR_factor_gt 0.1093
_refine_ls_wR_factor_ref 0.1180
_reflns_number_gt 4335
_reflns_number_total 5641
_reflns_threshold_expression >2sigma(I)
_cod_data_source_file ic5009413_si_002.cif
_cod_data_source_block trans-Pt(PEt3)2(Cl-phen)Cl_9_(RCl=Cl-phen)
_cod_depositor_comments 'Adding full bibliography for 4340139--4340141.cif.'
_cod_original_sg_symbol_H-M 'P 21/n'
_cod_database_code 4340141

loop_
_symmetry_equiv_pos_as_xyz
'x, y, z'
'-x+1/2, y+1/2, -z+1/2'
'-x, -y, -z'
'x-1/2, -y-1/2, z-1/2'

loop_
_atom_site_label
_atom_site_type_symbol
_atom_site_fract_x
_atom_site_fract_y
_atom_site_fract_z
_atom_site_U_iso_or_equiv
_atom_site_adp_type
_atom_site_occupancy
_atom_site_symmetry_multiplicity
_atom_site_calc_flag
_atom_site_refinement_flags
_atom_site_disorder_assembly
_atom_site_disorder_group
Pt1 Pt 0.65001(2) 0.222929(16) 0.754432(17) 0.03896(11) Uani 1 1 d . A .
Cl1 Cl 0.44938(12) 0.26361(9) 0.76376(11) 0.0358(3) Uani 1 1 d . . .
Cl2 Cl 0.75675(18) 0.04048(13) 0.72838(16) 0.0667(6) Uani 1 1 d . . .
P1 P 0.63757(18) 0.24539(16) 0.59282(14) 0.0562(5) Uani 1 1 d D . .
P2 P 0.65145(19) 0.20002(14) 0.91677(14) 0.0558(5) Uani 1 1 d D . .
C1 C 0.8180(5) 0.1926(4) 0.7491(4) 0.0362(14) Uani 1 1 d . . .
C2 C 0.8570(5) 0.1180(4) 0.7376(4) 0.0403(15) Uani 1 1 d . A .
C3 C 0.9751(6) 0.0925(4) 0.7359(4) 0.0410(16) Uani 1 1 d . . .
C4 C 1.0087(7) 0.0134(5) 0.7255(5) 0.0522(18) Uani 1 1 d . A .
H4 H 0.9528 -0.0275 0.7184 0.063 Uiso 1 1 calc R . .
C5 C 1.1232(7) -0.0060(6) 0.7252(6) 0.063(2) Uani 1 1 d . . .
H5 H 1.1458 -0.0603 0.7176 0.075 Uiso 1 1 calc R A .
C6 C 1.2056(8) 0.0530(6) 0.7359(6) 0.067(2) Uani 1 1 d . A .
H6 H 1.2842 0.0387 0.7366 0.081 Uiso 1 1 calc R . .
C7 C 1.1748(6) 0.1310(5) 0.7455(5) 0.0511(19) Uani 1 1 d . . .
H7 H 1.2323 0.1709 0.7520 0.061 Uiso 1 1 calc R A .
C8 C 1.0585(6) 0.1540(4) 0.7461(4) 0.0423(16) Uani 1 1 d . A .
C9 C 1.0239(5) 0.2373(4) 0.7573(4) 0.0348(15) Uani 1 1 d . . .
C10 C 1.0989(7) 0.2978(5) 0.7666(5) 0.0471(17) Uani 1 1 d . A .
H10 H 1.1781 0.2853 0.7640 0.057 Uiso 1 1 calc R . .
C11 C 1.0689(6) 0.3751(5) 0.7796(6) 0.058(2) Uani 1 1 d . . .
H11 H 1.1259 0.4151 0.7877 0.070 Uiso 1 1 calc R A .
C12 C 0.9548(7) 0.3957(5) 0.7809(6) 0.060(2) Uani 1 1 d . A .
H12 H 0.9329 0.4502 0.7883 0.072 Uiso 1 1 calc R . .
C13 C 0.8732(6) 0.3371(5) 0.7716(5) 0.0474(17) Uani 1 1 d . . .
H13 H 0.7945 0.3508 0.7739 0.057 Uiso 1 1 calc R A .
C25' C 0.6016(19) 0.2847(13) 0.9889(15) 0.087(10) Uani 0.45(3) 1 d PD A 2
H25A H 0.5242 0.3010 0.9674 0.104 Uiso 0.45(3) 1 calc PR A 2
H25B H 0.5974 0.2686 1.0570 0.104 Uiso 0.45(3) 1 calc PR A 2
C14 C 0.9063(6) 0.2556(4) 0.7584(4) 0.0382(15) Uani 1 1 d . A .
C15 C 0.5156(7) 0.1950(7) 0.5374(6) 0.070(3) Uani 1 1 d . B .
H15A H 0.4458 0.2263 0.5512 0.084 Uiso 1 1 calc R . .
H15B H 0.5260 0.1952 0.4672 0.084 Uiso 1 1 calc R . .
C16 C 0.4967(8) 0.1091(6) 0.5697(7) 0.078(3) Uani 1 1 d . . .
H16A H 0.4298 0.0868 0.5365 0.117 Uiso 1 1 calc R B .
H16B H 0.4840 0.1081 0.6389 0.117 Uiso 1 1 calc R . .
H16C H 0.5643 0.0768 0.5546 0.117 Uiso 1 1 calc R . .
C20 C 0.5980(18) 0.3949(16) 0.4890(12) 0.107(9) Uani 0.53(2) 1 d PD B 1
H20A H 0.5841 0.4525 0.4966 0.160 Uiso 0.53(2) 1 calc PR B 1
H20B H 0.5312 0.3698 0.4585 0.160 Uiso 0.53(2) 1 calc PR B 1
H20C H 0.6653 0.3867 0.4489 0.160 Uiso 0.53(2) 1 calc PR B 1
C17 C 0.7594(8) 0.2259(8) 0.5167(6) 0.084(4) Uani 1 1 d . B .
H17A H 0.7488 0.2561 0.4563 0.100 Uiso 1 1 calc R . .
H17B H 0.8288 0.2472 0.5487 0.100 Uiso 1 1 calc R . .
C18 C 0.7795(8) 0.1401(9) 0.4928(7) 0.095(4) Uani 1 1 d . . .
H18A H 0.8473 0.1355 0.4525 0.143 Uiso 1 1 calc R B .
H18B H 0.7129 0.1187 0.4582 0.143 Uiso 1 1 calc R . .
H18C H 0.7914 0.1094 0.5518 0.143 Uiso 1 1 calc R . .
C19' C 0.591(2) 0.3433(11) 0.5471(19) 0.080(9) Uani 0.47(2) 1 d PD B 2
H19A H 0.5707 0.3386 0.4784 0.096 Uiso 0.47(2) 1 calc PR B 2
H19B H 0.5222 0.3611 0.5819 0.096 Uiso 0.47(2) 1 calc PR B 2
C20' C 0.686(2) 0.4045(15) 0.5600(17) 0.100(9) Uani 0.47(2) 1 d PD B 2
H20D H 0.6636 0.4552 0.5301 0.149 Uiso 0.47(2) 1 calc PR B 2
H20E H 0.7560 0.3845 0.5300 0.149 Uiso 0.47(2) 1 calc PR B 2
H20F H 0.7004 0.4131 0.6284 0.149 Uiso 0.47(2) 1 calc PR B 2
C21 C 0.7690(7) 0.1378(6) 0.9611(5) 0.065(2) Uani 1 1 d . A .
H21A H 0.7692 0.0872 0.9241 0.078 Uiso 1 1 calc R . .
H21B H 0.8416 0.1658 0.9477 0.078 Uiso 1 1 calc R . .
C22 C 0.7671(8) 0.1167(7) 1.0675(6) 0.081(3) Uani 1 1 d . . .
H22A H 0.8334 0.0833 1.0833 0.122 Uiso 1 1 calc R A .
H22B H 0.6968 0.0873 1.0818 0.122 Uiso 1 1 calc R . .
H22C H 0.7698 0.1661 1.1054 0.122 Uiso 1 1 calc R . .
C23 C 0.5214(8) 0.1475(9) 0.9545(8) 0.110(5) Uani 1 1 d . A .
H23A H 0.5268 0.1365 1.0240 0.132 Uiso 1 1 calc R . .
H23B H 0.4548 0.1832 0.9438 0.132 Uiso 1 1 calc R . .
C24 C 0.5010(11) 0.0704(9) 0.9029(9) 0.134(6) Uani 1 1 d . . .
H24A H 0.4301 0.0460 0.9256 0.202 Uiso 1 1 calc R A .
H24B H 0.5650 0.0338 0.9152 0.202 Uiso 1 1 calc R . .
H24C H 0.4947 0.0807 0.8341 0.202 Uiso 1 1 calc R . .
C25 C 0.6886(15) 0.2891(9) 0.9909(10) 0.054(6) Uani 0.55(3) 1 d PD A 1
H25C H 0.6882 0.2735 1.0592 0.065 Uiso 0.55(3) 1 calc PR A 1
H25D H 0.7671 0.3066 0.9751 0.065 Uiso 0.55(3) 1 calc PR A 1
C26 C 0.6077(19) 0.3592(11) 0.9765(14) 0.067(6) Uani 0.55(3) 1 d PD A 1
H26A H 0.6318 0.4040 1.0173 0.100 Uiso 0.55(3) 1 calc PR A 1
H26B H 0.5300 0.3429 0.9935 0.100 Uiso 0.55(3) 1 calc PR A 1
H26C H 0.6089 0.3761 0.9094 0.100 Uiso 0.55(3) 1 calc PR A 1
C19 C 0.619(2) 0.3570(9) 0.5868(13) 0.070(6) Uani 0.53(2) 1 d PD B 1
H19C H 0.5536 0.3714 0.6282 0.084 Uiso 0.53(2) 1 calc PR B 1
H19D H 0.6878 0.3821 0.6151 0.084 Uiso 0.53(2) 1 calc PR B 1
C26' C 0.685(3) 0.355(2) 0.978(2) 0.102(12) Uani 0.45(3) 1 d PD A 2
H26D H 0.6580 0.4005 1.0171 0.153 Uiso 0.45(3) 1 calc PR A 2
H26E H 0.6877 0.3715 0.9110 0.153 Uiso 0.45(3) 1 calc PR A 2
H26F H 0.7609 0.3390 1.0001 0.153 Uiso 0.45(3) 1 calc PR A 2

loop_
_atom_site_aniso_label
_atom_site_aniso_U_11
_atom_site_aniso_U_22
_atom_site_aniso_U_33
_atom_site_aniso_U_23
_atom_site_aniso_U_13
_atom_site_aniso_U_12
Pt1 0.03291(15) 0.04756(19) 0.03646(16) -0.00269(11) 0.00337(10) -0.00412(12)
Cl1 0.0256(7) 0.0426(10) 0.0392(7) -0.0016(7) 0.0042(6) 0.0038(6)
Cl2 0.0575(12) 0.0609(13) 0.0815(14) -0.0094(11) 0.0010(10) -0.0145(10)
P1 0.0443(11) 0.0813(15) 0.0429(10) 0.0159(10) 0.0035(8) -0.0088(11)
P2 0.0615(13) 0.0703(14) 0.0356(9) -0.0047(9) 0.0102(9) 0.0029(11)
C1 0.031(3) 0.045(4) 0.032(3) 0.000(3) 0.005(2) -0.004(3)
C2 0.039(4) 0.043(4) 0.039(3) -0.005(3) 0.004(3) -0.009(3)
C3 0.045(4) 0.045(4) 0.032(3) -0.002(3) 0.000(3) 0.006(3)
C4 0.053(4) 0.051(5) 0.053(4) -0.002(4) 0.003(3) 0.001(4)
C5 0.066(6) 0.057(5) 0.065(5) 0.005(4) -0.004(4) 0.011(5)
C6 0.055(5) 0.064(6) 0.084(6) 0.006(5) 0.009(4) 0.016(5)
C7 0.036(4) 0.058(5) 0.059(4) 0.000(4) -0.001(3) -0.002(3)
C8 0.039(4) 0.054(5) 0.034(3) 0.010(3) 0.002(3) 0.001(3)
C9 0.027(3) 0.049(4) 0.028(3) 0.004(3) 0.005(2) 0.000(3)
C10 0.045(4) 0.049(5) 0.048(4) 0.009(3) 0.007(3) -0.001(4)
C11 0.044(4) 0.059(6) 0.071(5) 0.012(4) -0.006(4) -0.015(4)
C12 0.055(5) 0.044(5) 0.079(6) -0.001(4) -0.001(4) -0.003(4)
C13 0.045(4) 0.045(4) 0.052(4) -0.003(3) -0.004(3) -0.011(3)
C25' 0.053(16) 0.15(3) 0.059(13) -0.041(14) 0.009(10) -0.020(15)
C14 0.041(4) 0.041(4) 0.033(3) 0.002(3) -0.001(3) -0.001(3)
C15 0.041(4) 0.124(8) 0.045(4) 0.000(5) -0.002(3) 0.003(5)
C16 0.062(6) 0.099(8) 0.072(6) -0.018(6) -0.006(4) -0.010(5)
C20 0.115(18) 0.15(2) 0.058(12) 0.038(13) -0.004(11) -0.040(16)
C17 0.049(5) 0.155(12) 0.047(5) 0.009(6) 0.009(4) -0.013(6)
C18 0.055(6) 0.175(13) 0.056(5) -0.015(7) 0.007(4) 0.007(7)
C19' 0.074(15) 0.091(18) 0.075(18) 0.037(14) -0.039(13) -0.007(13)
C20' 0.107(19) 0.11(2) 0.082(16) 0.015(14) -0.025(13) -0.040(17)
C21 0.052(5) 0.104(7) 0.039(4) 0.004(4) 0.000(3) -0.007(5)
C22 0.077(6) 0.118(8) 0.048(5) 0.013(5) 0.000(4) -0.004(6)
C23 0.050(6) 0.195(15) 0.086(7) 0.078(9) 0.028(5) 0.029(7)
C24 0.114(10) 0.162(14) 0.126(11) 0.077(10) -0.040(8) -0.081(10)
C25 0.063(13) 0.054(11) 0.045(8) -0.008(7) -0.010(7) 0.008(9)
C26 0.073(13) 0.057(12) 0.070(11) -0.012(9) -0.013(11) 0.015(11)
C19 0.072(15) 0.073(14) 0.064(13) 0.035(10) -0.020(10) -0.018(11)
C26' 0.10(2) 0.12(3) 0.086(18) -0.043(19) 0.018(18) -0.02(2)

loop_
_atom_type_symbol
_atom_type_description
_atom_type_scat_dispersion_real
_atom_type_scat_dispersion_imag
_atom_type_scat_source
C C 0.0033 0.0016 'International Tables Vol C Tables 4.2.6.8 and 6.1.1.4'
H H 0.0000 0.0000 'International Tables Vol C Tables 4.2.6.8 and 6.1.1.4'
P P 0.1023 0.0942 'International Tables Vol C Tables 4.2.6.8 and 6.1.1.4'
Cl Cl 0.1484 0.1585 'International Tables Vol C Tables 4.2.6.8 and 6.1.1.4'
Pt Pt -1.7033 8.3905 'International Tables Vol C Tables 4.2.6.8 and 6.1.1.4'

loop_
_geom_angle_atom_site_label_1
_geom_angle_atom_site_label_2
_geom_angle_atom_site_label_3
_geom_angle
C1 Pt1 P1 93.31(17)
C1 Pt1 P2 89.77(17)
P1 Pt1 P2 176.78(7)
C1 Pt1 Cl1 178.1(2)
P1 Pt1 Cl1 87.38(7)
P2 Pt1 Cl1 89.57(7)
C17 P1 C15 106.5(4)
C17 P1 C19' 100.8(10)
C15 P1 C19' 91.8(7)
C17 P1 C19 104.1(8)
C15 P1 C19 110.3(7)
C19' P1 C19 21.1(6)
C17 P1 Pt1 120.3(3)
C15 P1 Pt1 112.7(3)
C19' P1 Pt1 120.3(9)
C19 P1 Pt1 102.3(6)
C21 P2 C25' 119.5(9)
C21 P2 C23 104.8(5)
C25' P2 C23 86.6(8)
C21 P2 C25 95.3(5)
C25' P2 C25 32.1(7)
C23 P2 C25 114.2(8)
C21 P2 Pt1 115.4(3)
C25' P2 Pt1 114.5(8)
C23 P2 Pt1 111.3(4)
C25 P2 Pt1 114.6(5)
C2 C1 C14 115.6(6)
C2 C1 Pt1 124.6(5)
C14 C1 Pt1 119.8(5)
C1 C2 C3 127.2(6)
C1 C2 Cl2 117.9(5)
C3 C2 Cl2 114.9(5)
C4 C3 C8 120.2(6)
C4 C3 C2 123.7(7)
C8 C3 C2 116.1(6)
C5 C4 C3 120.0(8)
C5 C4 H4 120.0
C3 C4 H4 120.0
C4 C5 C6 120.6(8)
C4 C5 H5 119.7
C6 C5 H5 119.7
C7 C6 C5 120.4(8)
C7 C6 H6 119.8
C5 C6 H6 119.8
C6 C7 C8 121.1(7)
C6 C7 H7 119.5
C8 C7 H7 119.5
C7 C8 C3 117.6(7)
C7 C8 C9 121.8(6)
C3 C8 C9 120.6(6)
C10 C9 C14 118.3(7)
C10 C9 C8 123.1(6)
C14 C9 C8 118.6(6)
C9 C10 C11 124.0(7)
C9 C10 H10 118.0
C11 C10 H10 118.0
C10 C11 C12 119.6(7)
C10 C11 H11 120.2
C12 C11 H11 120.2
C13 C12 C11 119.6(8)
C13 C12 H12 120.2
C11 C12 H12 120.2
C12 C13 C14 120.1(7)
C12 C13 H13 120.0
C14 C13 H13 120.0
C26' C25' P2 109.5(17)
C26' C25' H25A 109.8
P2 C25' H25A 109.8
C26' C25' H25B 109.8
P2 C25' H25B 109.8
H25A C25' H25B 108.2
C9 C14 C13 118.3(6)
C9 C14 C1 121.9(7)
C13 C14 C1 119.8(6)
C16 C15 P1 115.1(6)
C16 C15 H15A 108.5
P1 C15 H15A 108.5
C16 C15 H15B 108.5
P1 C15 H15B 108.5
H15A C15 H15B 107.5
C15 C16 H16A 109.5
C15 C16 H16B 109.5
H16A C16 H16B 109.5
C15 C16 H16C 109.5
H16A C16 H16C 109.5
H16B C16 H16C 109.5
C19 C20 H20A 109.5
C19 C20 H20B 109.5
H20A C20 H20B 109.5
C19 C20 H20C 109.5
H20A C20 H20C 109.5
H20B C20 H20C 109.5
C18 C17 P1 115.4(8)
C18 C17 H17A 108.4
P1 C17 H17A 108.4
C18 C17 H17B 108.4
P1 C17 H17B 108.4
H17A C17 H17B 107.5
C17 C18 H18A 109.5
C17 C18 H18B 109.5
H18A C18 H18B 109.5
C17 C18 H18C 109.5
H18A C18 H18C 109.5
H18B C18 H18C 109.5
C20' C19' P1 109.8(15)
C20' C19' H19A 109.7
P1 C19' H19A 109.7
C20' C19' H19B 109.7
P1 C19' H19B 109.7
H19A C19' H19B 108.2
C19' C20' H20D 109.5
C19' C20' H20E 109.5
H20D C20' H20E 109.5
C19' C20' H20F 109.5
H20D C20' H20F 109.5
H20E C20' H20F 109.5
C22 C21 P2 116.3(6)
C22 C21 H21A 108.2
P2 C21 H21A 108.2
C22 C21 H21B 108.2
P2 C21 H21B 108.2
H21A C21 H21B 107.4
C21 C22 H22A 109.5
C21 C22 H22B 109.5
H22A C22 H22B 109.5
C21 C22 H22C 109.5
H22A C22 H22C 109.5
H22B C22 H22C 109.5
C24 C23 P2 113.6(8)
C24 C23 H23A 108.8
P2 C23 H23A 108.8
C24 C23 H23B 108.8
P2 C23 H23B 108.8
H23A C23 H23B 107.7
C23 C24 H24A 109.5
C23 C24 H24B 109.5
H24A C24 H24B 109.5
C23 C24 H24C 109.5
H24A C24 H24C 109.5
H24B C24 H24C 109.5
C26 C25 P2 113.5(12)
C26 C25 H25C 108.9
P2 C25 H25C 108.9
C26 C25 H25D 108.9
P2 C25 H25D 108.9
H25C C25 H25D 107.7
C25 C26 H26A 109.5
C25 C26 H26B 109.5
H26A C26 H26B 109.5
C25 C26 H26C 109.5
H26A C26 H26C 109.5
H26B C26 H26C 109.5
C20 C19 P1 118.0(16)
C20 C19 H19C 107.8
P1 C19 H19C 107.8
C20 C19 H19D 107.8
P1 C19 H19D 107.8
H19C C19 H19D 107.1
C25' C26' H26D 109.5
C25' C26' H26E 109.5
H26D C26' H26E 109.5
C25' C26' H26F 109.5
H26D C26' H26F 109.5
H26E C26' H26F 109.5

loop_
_geom_bond_atom_site_label_1
_geom_bond_atom_site_label_2
_geom_bond_distance
Pt1 C1 2.032(6)
Pt1 P1 2.2942(19)
Pt1 P2 2.302(2)
Pt1 Cl1 2.4488(15)
Cl2 C2 1.750(7)
P1 C17 1.816(10)
P1 C15 1.824(8)
P1 C19' 1.835(15)
P1 C19 1.876(15)
P2 C21 1.828(9)
P2 C25' 1.834(16)
P2 C23 1.838(11)
P2 C25 1.861(13)
C1 C2 1.335(10)
C1 C14 1.478(10)
C2 C3 1.447(9)
C3 C4 1.384(10)
C3 C8 1.422(10)
C4 C5 1.379(10)
C4 H4 0.9500
C5 C6 1.384(12)
C5 H5 0.9500
C6 C7 1.358(12)
C6 H6 0.9500
C7 C8 1.414(9)
C7 H7 0.9500
C8 C9 1.456(10)
C9 C10 1.342(10)
C9 C14 1.410(9)
C10 C11 1.350(11)
C10 H10 0.9500
C11 C12 1.379(10)
C11 H11 0.9500
C12 C13 1.373(10)
C12 H12 0.9500
C13 C14 1.426(10)
C13 H13 0.9500
C25' C26' 1.534(19)
C25' H25A 0.9900
C25' H25B 0.9900
C15 C16 1.519(14)
C15 H15A 0.9900
C15 H15B 0.9900
C16 H16A 0.9800
C16 H16B 0.9800
C16 H16C 0.9800
C20 C19 1.525(16)
C20 H20A 0.9800
C20 H20B 0.9800
C20 H20C 0.9800
C17 C18 1.490(15)
C17 H17A 0.9900
C17 H17B 0.9900
C18 H18A 0.9800
C18 H18B 0.9800
C18 H18C 0.9800
C19' C20' 1.522(17)
C19' H19A 0.9900
C19' H19B 0.9900
C20' H20D 0.9800
C20' H20E 0.9800
C20' H20F 0.9800
C21 C22 1.528(10)
C21 H21A 0.9900
C21 H21B 0.9900
C22 H22A 0.9800
C22 H22B 0.9800
C22 H22C 0.9800
C23 C24 1.493(18)
C23 H23A 0.9900
C23 H23B 0.9900
C24 H24A 0.9800
C24 H24B 0.9800
C24 H24C 0.9800
C25 C26 1.517(15)
C25 H25C 0.9900
C25 H25D 0.9900
C26 H26A 0.9800
C26 H26B 0.9800
C26 H26C 0.9800
C19 H19C 0.9900
C19 H19D 0.9900
C26' H26D 0.9800
C26' H26E 0.9800
C26' H26F 0.9800

loop_
_geom_torsion_atom_site_label_1
_geom_torsion_atom_site_label_2
_geom_torsion_atom_site_label_3
_geom_torsion_atom_site_label_4
_geom_torsion
C1 Pt1 P1 C17 3.8(5)
P2 Pt1 P1 C17 -159.1(15)
Cl1 Pt1 P1 C17 -178.0(5)
C1 Pt1 P1 C15 130.8(4)
P2 Pt1 P1 C15 -32.1(16)
Cl1 Pt1 P1 C15 -51.0(4)
C1 Pt1 P1 C19' -122.6(9)
P2 Pt1 P1 C19' 74.5(18)
Cl1 Pt1 P1 C19' 55.6(8)
C1 Pt1 P1 C19 -110.8(8)
P2 Pt1 P1 C19 86.4(17)
Cl1 Pt1 P1 C19 67.4(7)
C1 Pt1 P2 C21 -19.3(4)
P1 Pt1 P2 C21 143.5(15)
Cl1 Pt1 P2 C21 162.5(3)
C1 Pt1 P2 C25' 125.3(8)
P1 Pt1 P2 C25' -71.8(17)
Cl1 Pt1 P2 C25' -52.9(8)
C1 Pt1 P2 C23 -138.5(5)
P1 Pt1 P2 C23 24.4(17)
Cl1 Pt1 P2 C23 43.3(5)
C1 Pt1 P2 C25 90.0(6)
P1 Pt1 P2 C25 -107.2(16)
Cl1 Pt1 P2 C25 -88.2(6)
P1 Pt1 C1 C2 -91.4(5)
P2 Pt1 C1 C2 87.7(5)
Cl1 Pt1 C1 C2 158(5)
P1 Pt1 C1 C14 88.7(5)
P2 Pt1 C1 C14 -92.2(5)
Cl1 Pt1 C1 C14 -22(6)
C14 C1 C2 C3 1.8(9)
Pt1 C1 C2 C3 -178.1(5)
C14 C1 C2 Cl2 178.8(4)
Pt1 C1 C2 Cl2 -1.1(7)
C1 C2 C3 C4 178.7(6)
Cl2 C2 C3 C4 1.6(8)
C1 C2 C3 C8 -1.2(10)
Cl2 C2 C3 C8 -178.3(4)
C8 C3 C4 C5 0.3(10)
C2 C3 C4 C5 -179.6(6)
C3 C4 C5 C6 0.4(12)
C4 C5 C6 C7 -0.9(13)
C5 C6 C7 C8 0.8(13)
C6 C7 C8 C3 -0.2(11)
C6 C7 C8 C9 179.3(7)
C4 C3 C8 C7 -0.4(9)
C2 C3 C8 C7 179.5(6)
C4 C3 C8 C9 -179.9(6)
C2 C3 C8 C9 0.0(8)
C7 C8 C9 C10 0.8(10)
C3 C8 C9 C10 -179.7(6)
C7 C8 C9 C14 -179.2(6)
C3 C8 C9 C14 0.3(9)
C14 C9 C10 C11 1.8(11)
C8 C9 C10 C11 -178.2(7)
C9 C10 C11 C12 -1.9(12)
C10 C11 C12 C13 1.7(12)
C11 C12 C13 C14 -1.4(11)
C21 P2 C25' C26' 78(2)
C23 P2 C25' C26' -177(2)
C25 P2 C25' C26' 32.6(18)
Pt1 P2 C25' C26' -65(2)
C10 C9 C14 C13 -1.4(9)
C8 C9 C14 C13 178.6(6)
C10 C9 C14 C1 -179.6(6)
C8 C9 C14 C1 0.4(9)
C12 C13 C14 C9 1.3(10)
C12 C13 C14 C1 179.6(6)
C2 C1 C14 C9 -1.4(9)
Pt1 C1 C14 C9 178.6(4)
C2 C1 C14 C13 -179.6(6)
Pt1 C1 C14 C13 0.3(8)
C17 P1 C15 C16 90.2(8)
C19' P1 C15 C16 -168.0(12)
C19 P1 C15 C16 -157.5(9)
Pt1 P1 C15 C16 -43.9(8)
C15 P1 C17 C18 -51.8(8)
C19' P1 C17 C18 -147.0(10)
C19 P1 C17 C18 -168.3(9)
Pt1 P1 C17 C18 78.0(8)
C17 P1 C19' C20' -61(2)
C15 P1 C19' C20' -167.9(19)
C19 P1 C19' C20' 41(3)
Pt1 P1 C19' C20' 74(2)
C25' P2 C21 C22 41.5(11)
C23 P2 C21 C22 -53.0(9)
C25 P2 C21 C22 63.8(9)
Pt1 P2 C21 C22 -175.8(6)
C21 P2 C23 C24 -69.4(9)
C25' P2 C23 C24 170.9(12)
C25 P2 C23 C24 -172.4(8)
Pt1 P2 C23 C24 55.9(9)
C21 P2 C25 C26 -179.5(15)
C25' P2 C25 C26 -38.0(18)
C23 P2 C25 C26 -70.7(16)
Pt1 P2 C25 C26 59.4(17)
C17 P1 C19 C20 58.6(18)
C15 P1 C19 C20 -55.3(19)
C19' P1 C19 C20 -25(3)
Pt1 P1 C19 C20 -175.5(16)
